data_7015567
loop_
_publ_author_name
'Zebret, Soumaila'
'Torres, Elena'
'Terreno, Enzo'
'Gu\'en\'ee, Laure'
'Senatore, Carmine'
'Hamacek, Josef'

_publ_section_title
;
 Structure, stability and relaxivity of trinuclear triangular
 complexes.
;
_journal_issue 16
_journal_name_full 'Dalton transactions (Cambridge, England : 2003)'
_journal_page_first 4284
_journal_page_last 4290
_journal_paper_doi 10.1039/c0dt01739f
_journal_volume 40
_journal_year 2011
_chemical_formula_moiety 'C42 H30 Gd3 N9 O24,3.5(C2H6OS),12(H2O)'
_chemical_formula_sum 'C49 H48 Gd3 N9 O39.5 S3.5'
_chemical_formula_weight 1978.9
_chemical_name_systematic
;
?
;
_space_group_IT_number 205
_symmetry_cell_setting cubic
_symmetry_space_group_name_Hall '-P 2ac 2ab 3'
_symmetry_space_group_name_H-M 'P a -3'
_atom_sites_solution_hydrogens geom
_atom_sites_solution_primary direct
_atom_sites_solution_secondary difmap
_audit_creation_method SHELXL-97
_cell_angle_alpha 90.00
_cell_angle_beta 90.00
_cell_angle_gamma 90.00
_cell_formula_units_Z 8
_cell_length_a 24.4761(11)
_cell_length_b 24.4761(11)
_cell_length_c 24.4761(11)
_cell_measurement_reflns_used 7995
_cell_measurement_temperature 180(2)
_cell_measurement_theta_max 25.95
_cell_measurement_theta_min 2.1
_cell_volume 14663.1(11)
_computing_cell_refinement 'CELL (Stoe & Cie, 1999)'
_computing_data_collection 'EXPOSE (Stoe & Cie, 1999)'
_computing_data_reduction 'XRED (Stoe & Cie, 1999)'
_computing_molecular_graphics 'diamond '
_computing_publication_material Shelxl_ACTA
_computing_structure_refinement 'SHELXL-97 (Sheldrick, 1997)'
_computing_structure_solution SIR97
_diffrn_ambient_temperature 180(2)
_diffrn_detector_area_resol_mean 6
_diffrn_measured_fraction_theta_full 0.995
_diffrn_measured_fraction_theta_max 0.995
_diffrn_measurement_device_type 'Stoe Ipds'
_diffrn_measurement_method \f
_diffrn_radiation_monochromator graphite
_diffrn_radiation_source 'fine-focus sealed tube'
_diffrn_radiation_type MoK\a
_diffrn_radiation_wavelength 0.71069
_diffrn_reflns_av_R_equivalents 0.0554
_diffrn_reflns_av_sigmaI/netI 0.0208
_diffrn_reflns_limit_h_max 30
_diffrn_reflns_limit_h_min -29
_diffrn_reflns_limit_k_max 30
_diffrn_reflns_limit_k_min -30
_diffrn_reflns_limit_l_max 29
_diffrn_reflns_limit_l_min -29
_diffrn_reflns_number 112918
_diffrn_reflns_theta_full 26.03
_diffrn_reflns_theta_max 26.03
_diffrn_reflns_theta_min 2.04
_diffrn_standards_decay_% 0
_exptl_absorpt_coefficient_mu 2.89
_exptl_absorpt_correction_T_max 0.5387
_exptl_absorpt_correction_T_min 0.4529
_exptl_absorpt_correction_type numerical
_exptl_absorpt_process_details 'XRED; Stoe & Cie, 1999'
_exptl_crystal_colour colourless
_exptl_crystal_density_diffrn 1.79
_exptl_crystal_density_method 'not measured'
_exptl_crystal_description prism
_exptl_crystal_F_000 7752
_exptl_crystal_size_max 0.31
_exptl_crystal_size_mid 0.31
_exptl_crystal_size_min 0.29
_refine_diff_density_max 3.202
_refine_diff_density_min -1.372
_refine_diff_density_rms 0.149
_refine_ls_extinction_method none
_refine_ls_goodness_of_fit_ref 1.084
_refine_ls_hydrogen_treatment mixed
_refine_ls_matrix_type full
_refine_ls_number_parameters 340
_refine_ls_number_reflns 4816
_refine_ls_number_restraints 28
_refine_ls_restrained_S_all 1.111
_refine_ls_R_factor_all 0.0540
_refine_ls_R_factor_gt 0.0444
_refine_ls_shift/su_max 0.001
_refine_ls_shift/su_mean 0.000
_refine_ls_structure_factor_coef Fsqd
_refine_ls_weighting_details 'calc w=1/[\s^2^(Fo^2^)+(0.0966P)^2^+0.0000P] where P=(Fo^2^+2Fc^2^)/3'
_refine_ls_weighting_scheme calc
_refine_ls_wR_factor_gt 0.1261
_refine_ls_wR_factor_ref 0.1314
_reflns_number_gt 3841
_reflns_number_total 4816
_reflns_threshold_expression >2sigma(I)
_cod_data_source_file c0dt01739f.txt
_cod_data_source_block 1
_cod_original_sg_symbol_Hall '-P 2AC 2AB 3'
_cod_database_code 7015567

loop_
_symmetry_equiv_pos_as_xyz
'x, y, z'
'-x+1/2, -y, z+1/2'
'x+1/2, -y+1/2, -z'
'-x, y+1/2, -z+1/2'
'z, x, y'
'y, z, x'
'-z+1/2, -x, y+1/2'
'-y, z+1/2, -x+1/2'
'z+1/2, -x+1/2, -y'
'-y+1/2, -z, x+1/2'
'-z, x+1/2, -y+1/2'
'y+1/2, -z+1/2, -x'
'-x, -y, -z'
'x-1/2, y, -z-1/2'
'-x-1/2, y-1/2, z'
'x, -y-1/2, z-1/2'
'-z, -x, -y'
'-y, -z, -x'
'z-1/2, x, -y-1/2'
'y, -z-1/2, x-1/2'
'-z-1/2, x-1/2, y'
'y-1/2, z, -x-1/2'
'z, -x-1/2, y-1/2'
'-y-1/2, z-1/2, x'

loop_
_atom_site_label
_atom_site_type_symbol
_atom_site_fract_x
_atom_site_fract_y
_atom_site_fract_z
_atom_site_U_iso_or_equiv
_atom_site_adp_type
_atom_site_occupancy
_atom_site_symmetry_multiplicity
_atom_site_calc_flag
_atom_site_refinement_flags
_atom_site_disorder_assembly
_atom_site_disorder_group
Gd1 Gd 0.160192(10) 0.365478(10) 0.203140(11) 0.02369(13) Uani 1 1 d . . .
C1 C 0.1974(2) 0.4816(2) 0.2583(2) 0.0302(12) Uani 1 1 d . . .
C2 C 0.2525(2) 0.4521(2) 0.2571(2) 0.0302(12) Uani 1 1 d . . .
C3 C 0.2981(3) 0.4700(3) 0.2848(3) 0.0436(16) Uani 1 1 d . . .
H3 H 0.2973 0.5038 0.3038 0.052 Uiso 1 1 calc R . .
C4 C 0.3448(3) 0.4388(3) 0.2848(3) 0.0480(17) Uani 1 1 d . . .
H4 H 0.3764 0.4503 0.3042 0.058 Uiso 1 1 calc R . .
C5 C 0.3446(2) 0.3889(3) 0.2550(3) 0.0380(14) Uani 1 1 d . . .
H5 H 0.3761 0.3661 0.2540 0.046 Uiso 1 1 calc R . .
C6 C 0.2977(2) 0.3745(2) 0.2278(2) 0.0268(11) Uani 1 1 d . . .
C7 C 0.2942(2) 0.3209(2) 0.1971(2) 0.0253(11) Uani 1 1 d . . .
C8 C 0.2387(2) 0.2659(2) 0.1410(2) 0.0236(10) Uani 1 1 d . . .
C9 C 0.1856(2) 0.2631(2) 0.1104(2) 0.0255(11) Uani 1 1 d . . .
C10 C 0.1751(3) 0.2225(3) 0.0727(2) 0.0383(14) Uani 1 1 d . . .
H10 H 0.2005 0.1937 0.0669 0.046 Uiso 1 1 calc R . .
C11 C 0.1258(3) 0.2250(4) 0.0432(3) 0.0516(19) Uani 1 1 d . . .
H11 H 0.1175 0.1982 0.0163 0.062 Uiso 1 1 calc R . .
C12 C 0.0894(3) 0.2672(3) 0.0541(3) 0.0444(16) Uani 1 1 d . . .
H12 H 0.0560 0.2698 0.0345 0.053 Uiso 1 1 calc R . .
C13 C 0.1023(2) 0.3052(3) 0.0936(2) 0.0342(13) Uani 1 1 d . . .
C14 C 0.0648(2) 0.3521(3) 0.1114(3) 0.0422(16) Uani 1 1 d . . .
N1 N 0.25190(18) 0.40525(18) 0.22880(18) 0.0249(9) Uani 1 1 d . . .
N2 N 0.24409(17) 0.31022(18) 0.17501(18) 0.0238(9) Uani 1 1 d . . .
N3 N 0.14935(19) 0.3030(2) 0.12123(18) 0.0275(10) Uani 1 1 d . . .
O1 O 0.15795(16) 0.45717(15) 0.23618(18) 0.0345(9) Uani 1 1 d . . .
O2 O 0.19526(17) 0.52769(16) 0.28134(18) 0.0352(9) Uani 1 1 d . . .
O3 O 0.07984(18) 0.3784(2) 0.1519(2) 0.0448(11) Uani 1 1 d . . .
O4 O 0.02163(19) 0.3608(3) 0.0849(2) 0.0606(15) Uani 1 1 d . . .
O5 O 0.33644(15) 0.29306(16) 0.19497(17) 0.0291(8) Uani 1 1 d . . .
O6 O 0.27289(15) 0.22832(15) 0.13259(14) 0.0256(8) Uani 1 1 d . . .
O7 O 0.08647(17) 0.37247(18) 0.2699(2) 0.0402(10) Uani 1 1 d D . .
H7A H 0.068(2) 0.3441(16) 0.282(3) 0.048 Uiso 1 1 d D . .
H7B H 0.069(2) 0.4046(14) 0.270(3) 0.048 Uiso 1 1 d D . .
O8 O 0.1880(2) 0.4199(2) 0.12429(19) 0.0459(11) Uani 1 1 d D . .
H8A H 0.172(2) 0.442(3) 0.099(2) 0.055 Uiso 1 1 d D . .
H8B H 0.2237(12) 0.417(3) 0.114(3) 0.055 Uiso 1 1 d D . .
O1W O 0.2830(2) 0.4128(2) 0.0643(3) 0.0614(14) Uiso 1 1 d D . .
H1W H 0.291(3) 0.393(3) 0.0338(19) 0.074 Uiso 1 1 d D . .
H2W H 0.305(3) 0.404(3) 0.092(2) 0.074 Uiso 1 1 d D . .
O2W O 0.0266(3) 0.4645(3) 0.2679(3) 0.0686(15) Uiso 1 1 d D . .
H3W H 0.015(3) 0.458(4) 0.2347(14) 0.082 Uiso 1 1 d D . .
H4W H 0.015(4) 0.465(4) 0.3012(14) 0.082 Uiso 1 1 d D . .
O3W O 0.4623(5) 0.3421(5) 0.4984(5) 0.072(2) Uiso 0.577(10) 1 d P . .
O3WB O 0.4304(7) 0.3201(7) 0.4783(6) 0.072(2) Uiso 0.423(10) 1 d P . .
O4W O 0.1412(3) 0.4053(3) 0.0217(3) 0.0780(18) Uiso 1 1 d D . .
H7W H 0.1773(13) 0.413(4) 0.026(4) 0.094 Uiso 1 1 d D . .
H8W H 0.127(3) 0.431(3) -0.002(3) 0.094 Uiso 1 1 d D . .
S2S S 0.0411(7) 0.5271(8) -0.0114(5) 0.053(4) Uani 0.17 1 d P A -1
O2S O 0.0355(14) 0.5500(12) 0.0436(12) 0.053(8) Uani 0.17 1 d P A -1
C3S C 0.078(2) 0.465(2) -0.004(2) 0.054(11) Uiso 0.17 1 d P A -1
C4S C -0.015(3) 0.488(3) -0.037(2) 0.065(14) Uiso 0.17 1 d P A -1
S1A S 0.1365(3) 0.4158(3) 0.4478(3) 0.1177(17) Uiso 0.577(6) 1 d PD B 1
O1A O 0.1455(8) 0.4473(8) 0.3883(7) 0.121(5) Uiso 0.577(6) 1 d PD B 1
C1A C 0.0721(6) 0.3892(7) 0.4440(7) 0.077(4) Uiso 0.577(6) 1 d PD B 1
C2A C 0.1113(13) 0.4740(10) 0.4877(12) 0.152(9) Uiso 0.577(6) 1 d PD B 1
S1B S 0.1006(4) 0.4369(4) 0.4449(4) 0.1177(17) Uiso 0.423(6) 1 d PD B 2
O1B O 0.1253(11) 0.4536(11) 0.3870(8) 0.121(5) Uiso 0.423(6) 1 d PD B 2
C1B C 0.1180(10) 0.3648(7) 0.4387(10) 0.077(4) Uiso 0.423(6) 1 d PD B 2
C2B C 0.1500(15) 0.4497(17) 0.4961(12) 0.152(9) Uiso 0.423(6) 1 d PD B 2

loop_
_atom_site_aniso_label
_atom_site_aniso_U_11
_atom_site_aniso_U_22
_atom_site_aniso_U_33
_atom_site_aniso_U_23
_atom_site_aniso_U_13
_atom_site_aniso_U_12
Gd1 0.02069(17) 0.02112(17) 0.02926(18) 0.00333(10) 0.00042(10) 0.00188(9)
C1 0.037(3) 0.021(3) 0.034(3) 0.002(2) 0.005(2) 0.000(2)
C2 0.034(3) 0.024(3) 0.033(3) 0.004(2) 0.000(2) -0.001(2)
C3 0.044(4) 0.031(3) 0.056(4) -0.011(3) -0.003(3) -0.004(3)
C4 0.038(4) 0.044(4) 0.062(4) -0.023(3) -0.017(3) -0.002(3)
C5 0.027(3) 0.034(3) 0.053(4) -0.009(3) -0.011(3) 0.004(2)
C6 0.026(3) 0.025(3) 0.030(3) -0.004(2) -0.002(2) -0.001(2)
C7 0.027(3) 0.025(3) 0.024(3) 0.002(2) -0.002(2) 0.002(2)
C8 0.021(3) 0.028(3) 0.021(2) 0.005(2) 0.0014(19) -0.002(2)
C9 0.022(3) 0.036(3) 0.018(2) 0.000(2) 0.000(2) -0.006(2)
C10 0.036(3) 0.048(4) 0.031(3) -0.010(3) -0.002(3) -0.004(3)
C11 0.047(4) 0.072(5) 0.035(4) -0.014(3) -0.013(3) -0.012(4)
C12 0.027(3) 0.070(5) 0.036(3) -0.003(3) -0.008(3) -0.008(3)
C13 0.020(3) 0.049(4) 0.034(3) 0.008(3) -0.006(2) -0.006(2)
C14 0.021(3) 0.052(4) 0.053(4) 0.022(3) 0.000(3) 0.001(3)
N1 0.026(2) 0.023(2) 0.026(2) 0.0019(18) -0.0016(18) 0.0001(17)
N2 0.019(2) 0.026(2) 0.027(2) -0.0012(18) -0.0034(17) -0.0014(17)
N3 0.023(2) 0.037(3) 0.022(2) 0.0078(19) -0.0003(18) -0.0028(19)
O1 0.033(2) 0.0218(19) 0.048(3) -0.0012(17) 0.0000(19) 0.0041(16)
O2 0.039(2) 0.024(2) 0.042(2) -0.0030(18) 0.0024(18) -0.0005(17)
O3 0.032(2) 0.046(3) 0.057(3) 0.002(2) -0.011(2) 0.012(2)
O4 0.024(2) 0.087(4) 0.070(4) 0.034(3) -0.015(2) 0.006(2)
O5 0.0203(19) 0.028(2) 0.039(2) -0.0031(16) -0.0055(16) 0.0056(15)
O6 0.0256(19) 0.0248(19) 0.0263(19) -0.0021(15) -0.0004(15) 0.0034(15)
O7 0.030(2) 0.033(2) 0.058(3) 0.002(2) 0.013(2) 0.0015(17)
O8 0.053(3) 0.044(3) 0.040(3) 0.019(2) -0.009(2) -0.008(2)
S2S 0.068(12) 0.046(7) 0.046(7) -0.011(7) -0.007(6) -0.015(8)
O2S 0.08(2) 0.039(15) 0.039(15) -0.012(12) 0.010(15) -0.019(16)

loop_
_atom_type_symbol
_atom_type_description
_atom_type_scat_dispersion_real
_atom_type_scat_dispersion_imag
_atom_type_scat_source
C C 0.0033 0.0016 'International Tables Vol C Tables 4.2.6.8 and 6.1.1.4'
H H 0.0000 0.0000 'International Tables Vol C Tables 4.2.6.8 and 6.1.1.4'
N N 0.0061 0.0033 'International Tables Vol C Tables 4.2.6.8 and 6.1.1.4'
O O 0.0106 0.0060 'International Tables Vol C Tables 4.2.6.8 and 6.1.1.4'
S S 0.1246 0.1234 'International Tables Vol C Tables 4.2.6.8 and 6.1.1.4'
Gd Gd -0.1653 3.9035 'International Tables Vol C Tables 4.2.6.8 and 6.1.1.4'

loop_
_geom_angle_atom_site_label_1
_geom_angle_atom_site_label_2
_geom_angle_atom_site_label_3
_geom_angle
_geom_angle_site_symmetry_1
_geom_angle_site_symmetry_3
_geom_angle_publ_flag
O3 Gd1 O1 92.00(16) . . ?
O3 Gd1 O7 74.32(17) . . ?
O1 Gd1 O7 71.95(14) . . ?
O3 Gd1 O8 74.83(17) . . ?
O1 Gd1 O8 76.19(16) . . ?
O7 Gd1 O8 134.20(17) . . ?
O3 Gd1 O6 91.62(15) . 5 ?
O1 Gd1 O6 141.30(14) . 5 ?
O7 Gd1 O6 72.05(13) . 5 ?
O8 Gd1 O6 141.46(15) . 5 ?
O3 Gd1 O5 143.45(16) . 5 ?
O1 Gd1 O5 88.66(14) . 5 ?
O7 Gd1 O5 71.19(15) . 5 ?
O8 Gd1 O5 140.08(15) . 5 ?
O6 Gd1 O5 66.60(12) 5 5 ?
O3 Gd1 N1 145.39(16) . . ?
O1 Gd1 N1 64.77(14) . . ?
O7 Gd1 N1 117.62(16) . . ?
O8 Gd1 N1 74.85(16) . . ?
O6 Gd1 N1 122.70(13) 5 . ?
O5 Gd1 N1 65.30(13) 5 . ?
O3 Gd1 N3 64.68(16) . . ?
O1 Gd1 N3 146.41(14) . . ?
O7 Gd1 N3 119.62(15) . . ?
O8 Gd1 N3 74.54(16) . . ?
O6 Gd1 N3 67.10(13) 5 . ?
O5 Gd1 N3 124.62(14) 5 . ?
N1 Gd1 N3 121.47(15) . . ?
O3 Gd1 N2 126.82(16) . . ?
O1 Gd1 N2 127.45(14) . . ?
O7 Gd1 N2 144.33(15) . . ?
O8 Gd1 N2 81.46(16) . . ?
O6 Gd1 N2 78.41(13) 5 . ?
O5 Gd1 N2 79.07(14) 5 . ?
N1 Gd1 N2 63.67(14) . . ?
N3 Gd1 N2 63.34(15) . . ?
O1 C1 O2 125.8(5) . . ?
O1 C1 C2 116.3(5) . . ?
O2 C1 C2 117.9(5) . . ?
N1 C2 C3 122.4(5) . . ?
N1 C2 C1 113.9(5) . . ?
C3 C2 C1 123.6(5) . . ?
C4 C3 C2 119.7(6) . . ?
C4 C3 H3 120.1 . . ?
C2 C3 H3 120.1 . . ?
C3 C4 C5 118.3(6) . . ?
C3 C4 H4 120.8 . . ?
C5 C4 H4 120.8 . . ?
C6 C5 C4 118.0(6) . . ?
C6 C5 H5 121.0 . . ?
C4 C5 H5 121.0 . . ?
N1 C6 C5 123.0(5) . . ?
N1 C6 C7 116.4(5) . . ?
C5 C6 C7 120.6(5) . . ?
O5 C7 N2 129.0(5) . . ?
O5 C7 C6 116.7(5) . . ?
N2 C7 C6 114.3(4) . . ?
O6 C8 N2 127.7(5) . . ?
O6 C8 C9 117.4(5) . . ?
N2 C8 C9 114.8(5) . . ?
N3 C9 C10 122.1(5) . . ?
N3 C9 C8 116.2(5) . . ?
C10 C9 C8 121.7(5) . . ?
C9 C10 C11 118.1(6) . . ?
C9 C10 H10 121.0 . . ?
C11 C10 H10 121.0 . . ?
C12 C11 C10 118.9(6) . . ?
C12 C11 H11 120.6 . . ?
C10 C11 H11 120.6 . . ?
C13 C12 C11 119.3(6) . . ?
C13 C12 H12 120.3 . . ?
C11 C12 H12 120.3 . . ?
N3 C13 C12 121.6(6) . . ?
N3 C13 C14 113.8(6) . . ?
C12 C13 C14 124.6(6) . . ?
O3 C14 O4 124.9(7) . . ?
O3 C14 C13 116.1(5) . . ?
O4 C14 C13 118.9(7) . . ?
C2 N1 C6 118.5(5) . . ?
C2 N1 Gd1 117.9(4) . . ?
C6 N1 Gd1 121.3(3) . . ?
C7 N2 C8 118.4(5) . . ?
C7 N2 Gd1 121.0(3) . . ?
C8 N2 Gd1 120.3(3) . . ?
C13 N3 C9 119.9(5) . . ?
C13 N3 Gd1 117.7(4) . . ?
C9 N3 Gd1 121.6(3) . . ?
C1 O1 Gd1 125.1(3) . . ?
C14 O3 Gd1 127.2(4) . . ?
C7 O5 Gd1 138.2(4) . 6 ?
C8 O6 Gd1 139.0(3) . 6 ?
Gd1 O7 H7A 124(4) . . ?
Gd1 O7 H7B 114(4) . . ?
H7A O7 H7B 116(5) . . ?
Gd1 O8 H8A 138(4) . . ?
Gd1 O8 H8B 116(4) . . ?
H8A O8 H8B 106(4) . . ?
H1W O1W H2W 111(5) . . ?
H3W O2W H4W 141(7) . . ?
H7W O4W H8W 107(4) . . ?
O2S S2S C3S 106(2) . . ?
O2S S2S C4S 117(2) . . ?
C3S S2S C4S 89(3) . . ?
S2S C3S H8W 156(5) . . ?
O1A S1A C1A 104.6(10) . . ?
O1A S1A C2A 98.7(12) . . ?
C1A S1A C2A 90.9(12) . . ?
O1B S1B C2B 109.0(16) . . ?
O1B S1B C1B 94.9(12) . . ?
C2B S1B C1B 94.0(15) . . ?

loop_
_geom_bond_atom_site_label_1
_geom_bond_atom_site_label_2
_geom_bond_distance
_geom_bond_site_symmetry_2
_geom_bond_publ_flag
Gd1 O3 2.354(4) . ?
Gd1 O1 2.386(4) . ?
Gd1 O7 2.440(4) . ?
Gd1 O8 2.442(4) . ?
Gd1 O6 2.444(4) 5 ?
Gd1 O5 2.465(4) 5 ?
Gd1 N1 2.526(4) . ?
Gd1 N3 2.536(5) . ?
Gd1 N2 2.553(4) . ?
C1 O1 1.259(7) . ?
C1 O2 1.262(7) . ?
C1 C2 1.530(8) . ?
C2 N1 1.339(7) . ?
C2 C3 1.377(9) . ?
C3 C4 1.376(10) . ?
C3 H3 0.9500 . ?
C4 C5 1.422(9) . ?
C4 H4 0.9500 . ?
C5 C6 1.374(8) . ?
C5 H5 0.9500 . ?
C6 N1 1.349(7) . ?
C6 C7 1.517(7) . ?
C7 O5 1.239(7) . ?
C7 N2 1.365(7) . ?
C8 O6 1.260(6) . ?
C8 N2 1.374(7) . ?
C8 C9 1.502(7) . ?
C9 N3 1.344(7) . ?
C9 C10 1.381(8) . ?
C10 C11 1.409(9) . ?
C10 H10 0.9500 . ?
C11 C12 1.390(11) . ?
C11 H11 0.9500 . ?
C12 C13 1.379(9) . ?
C12 H12 0.9500 . ?
C13 N3 1.337(7) . ?
C13 C14 1.531(10) . ?
C14 O3 1.238(9) . ?
C14 O4 1.259(8) . ?
O5 Gd1 2.464(4) 6 ?
O6 Gd1 2.444(4) 6 ?
O7 H7A 0.88(2) . ?
O7 H7B 0.89(2) . ?
O8 H8A 0.900(15) . ?
O8 H8B 0.91(2) . ?
O1W H1W 0.91(2) . ?
O1W H2W 0.89(2) . ?
O2W H3W 0.87(2) . ?
O2W H4W 0.86(2) . ?
O3W O3WB 1.068(16) . ?
O4W H7W 0.91(2) . ?
O4W H8W 0.92(2) . ?
S2S O2S 1.47(3) . ?
S2S C3S 1.77(6) . ?
S2S C4S 1.79(6) . ?
S1A O1A 1.664(14) . ?
S1A C1A 1.706(14) . ?
S1A C2A 1.832(17) . ?
S1B O1B 1.592(16) . ?
S1B C2B 1.771(18) . ?
S1B C1B 1.822(16) . ?

loop_
_geom_hbond_atom_site_label_D
_geom_hbond_atom_site_label_H
_geom_hbond_atom_site_label_A
_geom_hbond_distance_DH
_geom_hbond_distance_HA
_geom_hbond_distance_DA
_geom_hbond_angle_DHA
_geom_hbond_site_symmetry_A
O7 H7A O2 0.88(2) 1.90(2) 2.788(6) 177(7) 22_556
O7 H7B O2W 0.89(2) 1.80(2) 2.688(8) 173(7) .
O8 H8A O4W 0.900(15) 2.23(7) 2.784(9) 119(6) .
O8 H8B O1W 0.91(2) 1.89(4) 2.756(8) 157(7) .
O1W H1W O2 0.91(2) 2.17(8) 2.792(7) 124(7) 23_565
O1W H1W O1 0.91(2) 2.62(6) 3.345(7) 138(7) 23_565
O1W H2W S1A 0.89(2) 3.11(7) 3.796(9) 135(7) 6
O2W H3W O3WB 0.87(2) 1.76(4) 2.594(17) 161(9) 19_556
O2W H3W O3W 0.87(2) 1.93(3) 2.780(13) 166(9) 19_556
O2W H4W S1A 0.86(2) 2.90(6) 3.606(10) 140(7) 22_556
O4W H7W O8 0.91(2) 2.43(10) 2.784(9) 103(7) .
O4W H7W O1 0.91(2) 2.80(10) 3.209(8) 108(8) 23_565
O4W H8W O3W 0.92(2) 2.08(7) 2.800(14) 135(7) 10_564
O4W H8W O2S 0.92(2) 2.16(6) 2.91(3) 139(7) 12_455
